data_7120599
loop_
_publ_author_name
'Betley, Theodore'
'Iovan, Diana A.'
'Wrobel, Alexandra T.'
'McClelland, Arthur A.'
'Scharf, Austin B.'
'Edouard, Guy A.'

_publ_section_title
;
 Reactivity of a Stable Copper-Dioxygen Complex
;
_journal_name_full 'Chem. Commun.'
_journal_paper_doi 10.1039/C7CC05014C
_journal_year 2017
_chemical_formula_moiety 'C66 H49 Cu N2 O2, 2(C6 H6)'
_chemical_formula_sum 'C78 H61 Cu N2 O2'
_chemical_formula_weight 1121.82
_space_group_crystal_system triclinic
_space_group_IT_number 2
_space_group_name_Hall '-P 1'
_space_group_name_H-M_alt 'P -1'
_symmetry_space_group_name_Hall '-P 1'
_symmetry_space_group_name_H-M 'P -1'
_atom_sites_solution_hydrogens geom
_audit_creation_date 2017-02-20
_audit_creation_method
;
Olex2 1.2
(compiled 2016.02.19 svn.r3266 for OlexSys, GUI svn.r5155)
;
_audit_update_record
;
2017-06-20 deposited with the CCDC.
2017-08-29 downloaded from the CCDC.
;
_cell_angle_alpha 96.0060(10)
_cell_angle_beta 105.6810(10)
_cell_angle_gamma 104.7430(10)
_cell_formula_units_Z 2
_cell_length_a 12.4948(7)
_cell_length_b 14.4326(8)
_cell_length_c 18.0433(10)
_cell_measurement_reflns_used 9848
_cell_measurement_temperature 100(2)
_cell_measurement_theta_max 25.11
_cell_measurement_theta_min 2.39
_cell_volume 2976.5(3)
_computing_cell_refinement 'SAINT v8.34A (Bruker, 2013)'
_computing_data_collection 'APEX3 v2016.1.0 (Bruker-AXS, 2016)'
_computing_data_reduction 'SAINT v8.34A (Bruker, 2013)'
_computing_molecular_graphics 'Olex2 (Dolomanov et al., 2009)'
_computing_publication_material 'Olex2 (Dolomanov et al., 2009)'
_computing_structure_refinement 'XLMP (Sheldrick, 2008)'
_computing_structure_solution 'SHELXT-2014 (sHELDRICK, 2015)'
_diffrn_ambient_temperature 99.97
_diffrn_measured_fraction_theta_full 0.998
_diffrn_measured_fraction_theta_max 0.998
_diffrn_measurement_device_type 'Bruker APEX-II CCD'
_diffrn_measurement_method '\f and \w scans'
_diffrn_radiation_type MoK\a
_diffrn_radiation_wavelength 0.71073
_diffrn_reflns_av_R_equivalents 0.0314
_diffrn_reflns_av_unetI/netI 0.0290
_diffrn_reflns_Laue_measured_fraction_full 0.998
_diffrn_reflns_Laue_measured_fraction_max 0.998
_diffrn_reflns_limit_h_max 14
_diffrn_reflns_limit_h_min -14
_diffrn_reflns_limit_k_max 17
_diffrn_reflns_limit_k_min -17
_diffrn_reflns_limit_l_max 21
_diffrn_reflns_limit_l_min -21
_diffrn_reflns_number 44233
_diffrn_reflns_point_group_measured_fraction_full 0.998
_diffrn_reflns_point_group_measured_fraction_max 0.998
_diffrn_reflns_theta_full 25.147
_diffrn_reflns_theta_max 25.112
_diffrn_reflns_theta_min 2.387
_diffrn_source 'fine-focus sealed tube'
_diffrn_standards_number 0
_exptl_absorpt_coefficient_mu 0.418
_exptl_absorpt_correction_T_max 0.7452
_exptl_absorpt_correction_T_min 0.7111
_exptl_absorpt_correction_type multi-scan
_exptl_absorpt_process_details
;
SADABS-2014/5 (Bruker,2014/5) was used for absorption correction.
wR2(int) was 0.0467 before and 0.0411 after correction.
The Ratio of minimum to maximum transmission is 0.9542.
The \l/2 correction factor is 0.00150.
;
_exptl_crystal_colour pink-green
_exptl_crystal_density_diffrn 1.252
_exptl_crystal_description plate
_exptl_crystal_F_000 1176
_exptl_crystal_size_max 0.401
_exptl_crystal_size_mid 0.379
_exptl_crystal_size_min 0.208
_refine_diff_density_max 0.300
_refine_diff_density_min -0.416
_refine_diff_density_rms 0.044
_refine_ls_extinction_method none
_refine_ls_goodness_of_fit_ref 1.029
_refine_ls_hydrogen_treatment constr
_refine_ls_matrix_type full
_refine_ls_number_parameters 751
_refine_ls_number_reflns 10626
_refine_ls_number_restraints 0
_refine_ls_restrained_S_all 1.029
_refine_ls_R_factor_all 0.0410
_refine_ls_R_factor_gt 0.0322
_refine_ls_shift/su_max 0.001
_refine_ls_shift/su_mean 0.000
_refine_ls_structure_factor_coef Fsqd
_refine_ls_weighting_details 'w=1/[\s^2^(Fo^2^)+(0.0298P)^2^+1.8198P] where P=(Fo^2^+2Fc^2^)/3'
_refine_ls_weighting_scheme calc
_refine_ls_wR_factor_gt 0.0740
_refine_ls_wR_factor_ref 0.0781
_reflns_Friedel_coverage 0.000
_reflns_number_gt 9097
_reflns_number_total 10626
_reflns_threshold_expression 'I > 2\s(I)'
_cod_data_source_file c7cc05014c2.cif
_cod_data_source_block LCuO2
_cod_database_code 7120599
_shelx_space_group_comment
;
The symmetry employed for this shelxl refinement is uniquely defined
by the following loop, which should always be used as a source of
symmetry information in preference to the above space-group names.
They are only intended as comments.
;
_shelx_estimated_absorpt_t_max 0.918
_shelx_estimated_absorpt_t_min 0.850
_olex2_refinement_description
;
1. Fixed Uiso
 At 1.2 times of:
  All C(H) groups
 At 1.5 times of:
  All C(H,H,H) groups
2.a Aromatic/amide H refined with riding coordinates:
 C00A(H00A), C00E(H00E), C00I(H00I), C00M(H00M), C00S(H00S), C00T(H00T),
 C00U(H00U), C00V(H00V), C00Y(H00Y), C00Z(H00Z), C012(H012), C013(H013),
 C014(H014), C015(H015), C016(H016), C018(H018), C019(H019), C01A(H01A),
 C01B(H01B), C01C(H01C), C01D(H01D), C01E(H01E), C01F(H01F), C01G(H01G),
 C01H(H01H), C01I(H01I), C01J(H01J), C01L(H01N), C01M(H01O), C01N(H01P),
 C01O(H01Q), C01P(H01R), C01Q(H01S), C01R(H01T), C01S(H01U), C01V(H01Z),
 C01W(H01), C01X(H0AA), C01Y(H1AA), C01Z(H2AA), C020(H020), C021(H021),
 C022(H022), C023(H023), C024(H024), C025(H025), C026(H026), C027(H027),
 C028(H028), C029(H029), C02A(H02A), C02B(H02B)
2.b Idealised Me refined as rotating group:
 C01K(H01K,H01L,H01M), C01T(H01V,H01W,H01X), C01U(H01Y,H,HA)
;
_shelx_shelxl_version_number 2014/7
_olex2_submission_special_instructions 'No special instructions were received'

loop_
_space_group_symop_operation_xyz
'x, y, z'
'-x, -y, -z'

loop_
_atom_site_label
_atom_site_type_symbol
_atom_site_fract_x
_atom_site_fract_y
_atom_site_fract_z
_atom_site_U_iso_or_equiv
_atom_site_adp_type
_atom_site_occupancy
_atom_site_site_symmetry_order
_atom_site_calc_flag
_atom_site_refinement_flags_posn
Cu01 Cu 0.50100(2) 0.27981(2) 0.24266(2) 0.01421(6) Uani 1 1 d .
O002 O 0.62772(10) 0.33267(9) 0.21124(7) 0.0221(3) Uani 1 1 d .
O003 O 0.64968(10) 0.35883(9) 0.29109(7) 0.0215(3) Uani 1 1 d .
N004 N 0.42226(11) 0.26246(10) 0.31758(8) 0.0147(3) Uani 1 1 d .
N005 N 0.37914(11) 0.20019(10) 0.15591(8) 0.0147(3) Uani 1 1 d .
C006 C 0.26753(14) 0.15512(12) 0.15812(10) 0.0154(3) Uani 1 1 d .
C007 C 0.37899(14) 0.18111(12) 0.08098(9) 0.0156(4) Uani 1 1 d .
C008 C 0.31081(14) 0.19792(12) 0.30247(10) 0.0159(4) Uani 1 1 d .
C009 C 0.66176(15) 0.36996(12) 0.49217(9) 0.0166(4) Uani 1 1 d .
C00A C 0.68750(14) 0.54573(12) 0.43857(9) 0.0156(3) Uani 1 1 d .
H00A H 0.6963 0.6054 0.4198 0.019 Uiso 1 1 calc R
C00B C 0.51134(14) 0.27096(12) 0.01033(9) 0.0162(4) Uani 1 1 d .
C00C C 0.11526(14) 0.09238(12) 0.21918(9) 0.0155(4) Uani 1 1 d .
C00D C 0.77893(14) 0.53593(12) 0.49881(9) 0.0156(4) Uani 1 1 d .
C00E C 0.19726(15) 0.10945(12) 0.08091(10) 0.0185(4) Uani 1 1 d .
H00E H 0.1171 0.0737 0.0651 0.022 Uiso 1 1 calc R
C00F C 0.69773(14) 0.23990(12) 0.02157(10) 0.0182(4) Uani 1 1 d .
C00G C 0.88864(15) 0.61796(12) 0.53347(10) 0.0173(4) Uani 1 1 d .
C00H C 0.58380(14) 0.47084(12) 0.40514(9) 0.0157(4) Uani 1 1 d .
C00I C 0.26593(15) 0.12604(13) 0.03279(10) 0.0193(4) Uani 1 1 d .
H00I H 0.2420 0.1046 -0.0223 0.023 Uiso 1 1 calc R
C00J C 0.80790(15) 0.25603(13) 0.00089(10) 0.0206(4) Uani 1 1 d .
C00K C 0.46161(14) 0.30050(12) 0.39492(9) 0.0156(4) Uani 1 1 d .
C00L C 0.23720(14) 0.15148(12) 0.22721(10) 0.0155(4) Uani 1 1 d .
C00M C 0.76406(14) 0.44752(12) 0.52530(9) 0.0167(4) Uani 1 1 d .
H00M H 0.8247 0.4397 0.5668 0.020 Uiso 1 1 calc R
C00N C 0.65214(14) 0.27582(12) 0.52065(10) 0.0184(4) Uani 1 1 d .
C00O C 0.02868(15) 0.13881(13) 0.21626(10) 0.0186(4) Uani 1 1 d .
C00P C 0.48881(14) 0.48752(12) 0.34215(10) 0.0169(4) Uani 1 1 d .
C00Q C 0.48842(14) 0.20432(12) 0.06003(9) 0.0159(4) Uani 1 1 d .
C00R C 0.08843(15) -0.00920(12) 0.21216(10) 0.0175(4) Uani 1 1 d .
C00S C 0.61994(15) 0.10760(13) 0.22290(10) 0.0192(4) Uani 1 1 d .
H00S H 0.6801 0.1677 0.2426 0.023 Uiso 1 1 calc R
C00T C -0.08463(15) 0.08155(13) 0.20480(10) 0.0198(4) Uani 1 1 d .
H00T H -0.1433 0.1127 0.2038 0.024 Uiso 1 1 calc R
C00U C 0.67416(15) 0.17563(12) 0.07184(10) 0.0183(4) Uani 1 1 d .
H00U H 0.7300 0.1439 0.0934 0.022 Uiso 1 1 calc R
C00V C 0.28536(15) 0.19620(13) 0.37433(10) 0.0199(4) Uani 1 1 d .
H00V H 0.2160 0.1582 0.3815 0.024 Uiso 1 1 calc R
C00W C 0.43091(14) 0.32861(12) -0.01926(10) 0.0172(4) Uani 1 1 d .
C00X C 0.57117(14) 0.38123(12) 0.43115(9) 0.0151(3) Uani 1 1 d .
C00Y C 0.28842(16) 0.48593(13) 0.28861(11) 0.0232(4) Uani 1 1 d .
H00Y H 0.2122 0.4740 0.2929 0.028 Uiso 1 1 calc R
C00Z C 0.32562(16) 0.39254(14) -0.12530(11) 0.0259(4) Uani 1 1 d .
H00Z H 0.3024 0.3959 -0.1794 0.031 Uiso 1 1 calc R
C010 C 0.55105(14) 0.08597(12) 0.14434(10) 0.0163(4) Uani 1 1 d .
C011 C -0.11475(15) -0.01954(13) 0.19473(10) 0.0188(4) Uani 1 1 d .
C012 C 0.60065(16) 0.04156(13) 0.27219(10) 0.0220(4) Uani 1 1 d .
H012 H 0.6474 0.0569 0.3255 0.026 Uiso 1 1 calc R
C013 C 0.46421(15) -0.00321(13) 0.11652(10) 0.0202(4) Uani 1 1 d .
H013 H 0.4173 -0.0191 0.0632 0.024 Uiso 1 1 calc R
C014 C 0.51070(15) 0.51934(12) 0.27576(10) 0.0202(4) Uani 1 1 d .
H014 H 0.5866 0.5307 0.2708 0.024 Uiso 1 1 calc R
C015 C 0.37653(15) 0.47145(12) 0.34806(10) 0.0196(4) Uani 1 1 d .
H015 H 0.3603 0.4504 0.3931 0.024 Uiso 1 1 calc R
C016 C 0.42259(16) 0.53445(13) 0.21691(11) 0.0245(4) Uani 1 1 d .
H016 H 0.4386 0.5564 0.1721 0.029 Uiso 1 1 calc R
C017 C 0.57154(14) 0.15691(12) 0.09108(9) 0.0167(4) Uani 1 1 d .
C018 C 0.39223(15) 0.38112(12) 0.03206(10) 0.0196(4) Uani 1 1 d .
H018 H 0.4145 0.3776 0.0861 0.024 Uiso 1 1 calc R
C019 C 0.37933(15) 0.25943(13) 0.43157(10) 0.0201(4) Uani 1 1 d .
H019 H 0.3874 0.2730 0.4858 0.024 Uiso 1 1 calc R
C01A C -0.02694(15) -0.06360(13) 0.19911(10) 0.0196(4) Uani 1 1 d .
H01A H -0.0459 -0.1326 0.1931 0.024 Uiso 1 1 calc R
C01B C 0.88826(15) 0.71443(13) 0.53173(11) 0.0225(4) Uani 1 1 d .
H01B H 0.8175 0.7280 0.5083 0.027 Uiso 1 1 calc R
C01C C 0.61505(15) 0.28647(12) -0.00853(10) 0.0182(4) Uani 1 1 d .
H01C H 0.6297 0.3302 -0.0430 0.022 Uiso 1 1 calc R
C01D C 0.39660(15) 0.33530(13) -0.09847(10) 0.0208(4) Uani 1 1 d .
H01D H 0.4222 0.3003 -0.1344 0.025 Uiso 1 1 calc R
C01E C 0.28856(16) 0.44470(14) -0.07353(11) 0.0247(4) Uani 1 1 d .
H01E H 0.2408 0.4845 -0.0918 0.030 Uiso 1 1 calc R
C01F C 0.31126(16) 0.51766(13) 0.22304(11) 0.0253(4) Uani 1 1 d .
H01F H 0.2511 0.5278 0.1826 0.030 Uiso 1 1 calc R
C01G C 0.62741(15) 0.18895(13) 0.46856(11) 0.0229(4) Uani 1 1 d .
H01G H 0.6154 0.1897 0.4144 0.027 Uiso 1 1 calc R
C01H C 0.51344(15) -0.04657(13) 0.24390(11) 0.0229(4) Uani 1 1 d .
H01H H 0.5002 -0.0914 0.2778 0.028 Uiso 1 1 calc R
C01I C 0.66951(16) 0.27264(13) 0.59963(11) 0.0242(4) Uani 1 1 d .
H01I H 0.6865 0.3310 0.6359 0.029 Uiso 1 1 calc R
C01J C 0.44565(15) -0.06893(13) 0.16590(11) 0.0225(4) Uani 1 1 d .
H01J H 0.3863 -0.1295 0.1462 0.027 Uiso 1 1 calc R
C01K C 0.18194(16) -0.05936(13) 0.21867(12) 0.0256(4) Uani 1 1 d .
H01K H 0.2153 -0.0491 0.1758 0.038 Uiso 1 1 calc GR
H01L H 0.1481 -0.1294 0.2154 0.038 Uiso 1 1 calc GR
H01M H 0.2431 -0.0322 0.2690 0.038 Uiso 1 1 calc GR
C01L C 0.32167(16) 0.43838(13) 0.00492(11) 0.0239(4) Uani 1 1 d .
H01N H 0.2958 0.4736 0.0405 0.029 Uiso 1 1 calc R
C01M C 0.99422(16) 0.60107(14) 0.56769(11) 0.0251(4) Uani 1 1 d .
H01O H 0.9966 0.5360 0.5694 0.030 Uiso 1 1 calc R
C01N C 0.66219(17) 0.18470(14) 0.62609(12) 0.0296(5) Uani 1 1 d .
H01P H 0.6738 0.1834 0.6802 0.036 Uiso 1 1 calc R
C01O C 0.95847(16) 0.19389(16) -0.02724(11) 0.0307(5) Uani 1 1 d .
H01Q H 0.9895 0.1410 -0.0334 0.037 Uiso 1 1 calc R
C01P C 0.63806(17) 0.09934(14) 0.57400(12) 0.0312(5) Uani 1 1 d .
H01R H 0.6338 0.0394 0.5921 0.037 Uiso 1 1 calc R
C01Q C 0.99029(17) 0.79061(14) 0.56389(12) 0.0294(5) Uani 1 1 d .
H01S H 0.9886 0.8559 0.5627 0.035 Uiso 1 1 calc R
C01R C 0.62022(17) 0.10175(14) 0.49522(12) 0.0296(5) Uani 1 1 d .
H01T H 0.6029 0.0431 0.4591 0.035 Uiso 1 1 calc R
C01S C 0.86621(17) 0.34706(15) -0.01008(12) 0.0320(5) Uani 1 1 d .
H01U H 0.8355 0.4003 -0.0043 0.038 Uiso 1 1 calc R
C01T C -0.23916(15) -0.07942(14) 0.18016(11) 0.0259(4) Uani 1 1 d .
H01V H -0.2575 -0.0768 0.2297 0.039 Uiso 1 1 calc GR
H01W H -0.2493 -0.1472 0.1581 0.039 Uiso 1 1 calc GR
H01X H -0.2915 -0.0531 0.1432 0.039 Uiso 1 1 calc GR
C01U C 0.05509(16) 0.24807(13) 0.22461(12) 0.0287(4) Uani 1 1 d .
H01Y H 0.0981 0.2788 0.2793 0.043 Uiso 1 1 calc GR
H H -0.0179 0.2650 0.2088 0.043 Uiso 1 1 calc GR
HA H 0.1022 0.2713 0.1911 0.043 Uiso 1 1 calc GR
C01V C 0.85615(16) 0.17971(14) -0.00797(11) 0.0251(4) Uani 1 1 d .
H01Z H 0.8181 0.1170 -0.0006 0.030 Uiso 1 1 calc R
C01W C 1.09428(17) 0.77258(14) 0.59766(12) 0.0314(5) Uani 1 1 d .
H01 H 1.1639 0.8251 0.6195 0.038 Uiso 1 1 calc R
C01X C 1.01559(18) 0.28504(16) -0.03758(13) 0.0369(5) Uani 1 1 d .
H0AA H 1.0862 0.2952 -0.0502 0.044 Uiso 1 1 calc R
C01Y C 0.94748(18) 0.63066(16) 0.33315(14) 0.0382(5) Uani 1 1 d .
H1AA H 0.9352 0.6663 0.3758 0.046 Uiso 1 1 calc R
C01Z C 0.88007(18) 0.53482(16) 0.30201(13) 0.0353(5) Uani 1 1 d .
H2AA H 0.8203 0.5053 0.3228 0.042 Uiso 1 1 calc R
C020 C -0.3522(2) -0.21172(15) 0.36936(12) 0.0372(5) Uani 1 1 d .
H020 H -0.4277 -0.2570 0.3554 0.045 Uiso 1 1 calc R
C021 C -0.3217(2) -0.12854(16) 0.42517(13) 0.0407(5) Uani 1 1 d .
H021 H -0.3759 -0.1170 0.4504 0.049 Uiso 1 1 calc R
C022 C 1.09623(16) 0.67754(15) 0.59940(12) 0.0316(5) Uani 1 1 d .
H022 H 1.1675 0.6645 0.6223 0.038 Uiso 1 1 calc R
C023 C -0.1330(2) -0.07864(17) 0.40861(15) 0.0465(6) Uani 1 1 d .
H023 H -0.0582 -0.0327 0.4217 0.056 Uiso 1 1 calc R
C024 C 0.89919(18) 0.48220(17) 0.24128(13) 0.0371(5) Uani 1 1 d .
H024 H 0.8533 0.4164 0.2206 0.045 Uiso 1 1 calc R
C025 C -0.1624(2) -0.16180(17) 0.35390(14) 0.0454(6) Uani 1 1 d .
H025 H -0.1074 -0.1738 0.3296 0.054 Uiso 1 1 calc R
C026 C 0.98527(19) 0.52519(18) 0.21040(13) 0.0406(5) Uani 1 1 d .
H026 H 0.9991 0.4889 0.1687 0.049 Uiso 1 1 calc R
C027 C 0.96866(19) 0.36069(16) -0.02931(14) 0.0411(6) Uani 1 1 d .
H027 H 1.0070 0.4231 -0.0369 0.049 Uiso 1 1 calc R
C028 C -0.2720(2) -0.22837(16) 0.33404(13) 0.0435(6) Uani 1 1 d .
H028 H -0.2921 -0.2857 0.2959 0.052 Uiso 1 1 calc R
C029 C 1.03240(19) 0.67354(18) 0.30154(15) 0.0452(6) Uani 1 1 d .
H029 H 1.0780 0.7394 0.3220 0.054 Uiso 1 1 calc R
C02A C -0.2124(2) -0.06193(16) 0.44453(14) 0.0454(6) Uani 1 1 d .
H02A H -0.1921 -0.0046 0.4827 0.054 Uiso 1 1 calc R
C02B C 1.05152(19) 0.62151(18) 0.24047(15) 0.0456(6) Uani 1 1 d .
H02B H 1.1101 0.6516 0.2189 0.055 Uiso 1 1 calc R

loop_
_atom_site_aniso_label
_atom_site_aniso_U_11
_atom_site_aniso_U_22
_atom_site_aniso_U_33
_atom_site_aniso_U_23
_atom_site_aniso_U_13
_atom_site_aniso_U_12
Cu01 0.01129(11) 0.01557(11) 0.01365(11) 0.00142(8) 0.00383(8) 0.00087(8)
O002 0.0164(6) 0.0260(7) 0.0192(6) -0.0017(5) 0.0085(5) -0.0024(5)
O003 0.0139(6) 0.0261(7) 0.0180(6) -0.0030(5) 0.0046(5) -0.0022(5)
N004 0.0130(7) 0.0145(7) 0.0155(7) 0.0019(6) 0.0042(6) 0.0027(6)
N005 0.0129(7) 0.0157(7) 0.0151(7) 0.0034(6) 0.0049(6) 0.0028(6)
C006 0.0128(8) 0.0133(8) 0.0185(9) 0.0036(7) 0.0040(7) 0.0017(7)
C007 0.0183(9) 0.0147(9) 0.0146(8) 0.0048(7) 0.0053(7) 0.0053(7)
C008 0.0135(8) 0.0150(9) 0.0186(9) 0.0026(7) 0.0062(7) 0.0020(7)
C009 0.0195(9) 0.0161(9) 0.0148(8) 0.0020(7) 0.0063(7) 0.0057(7)
C00A 0.0183(9) 0.0134(8) 0.0160(8) 0.0030(7) 0.0066(7) 0.0047(7)
C00B 0.0169(9) 0.0153(9) 0.0127(8) -0.0012(7) 0.0037(7) 0.0010(7)
C00C 0.0124(8) 0.0197(9) 0.0119(8) 0.0020(7) 0.0035(6) 0.0010(7)
C00D 0.0162(9) 0.0158(9) 0.0146(8) -0.0003(7) 0.0059(7) 0.0045(7)
C00E 0.0135(8) 0.0190(9) 0.0193(9) 0.0040(7) 0.0020(7) 0.0017(7)
C00F 0.0164(9) 0.0188(9) 0.0162(9) -0.0017(7) 0.0057(7) 0.0007(7)
C00G 0.0173(9) 0.0186(9) 0.0149(8) 0.0020(7) 0.0057(7) 0.0030(7)
C00H 0.0174(9) 0.0171(9) 0.0135(8) 0.0008(7) 0.0068(7) 0.0050(7)
C00I 0.0189(9) 0.0222(9) 0.0135(8) 0.0034(7) 0.0029(7) 0.0026(7)
C00J 0.0179(9) 0.0250(10) 0.0165(9) 0.0012(7) 0.0060(7) 0.0024(8)
C00K 0.0161(9) 0.0154(9) 0.0158(8) 0.0027(7) 0.0048(7) 0.0057(7)
C00L 0.0148(8) 0.0124(8) 0.0205(9) 0.0039(7) 0.0058(7) 0.0052(7)
C00M 0.0158(9) 0.0186(9) 0.0143(8) 0.0018(7) 0.0028(7) 0.0050(7)
C00N 0.0124(8) 0.0179(9) 0.0225(9) 0.0045(7) 0.0030(7) 0.0026(7)
C00O 0.0164(9) 0.0203(9) 0.0169(9) 0.0023(7) 0.0043(7) 0.0031(7)
C00P 0.0182(9) 0.0126(8) 0.0163(8) -0.0003(7) 0.0024(7) 0.0026(7)
C00Q 0.0166(9) 0.0159(9) 0.0119(8) -0.0017(7) 0.0036(7) 0.0015(7)
C00R 0.0172(9) 0.0201(9) 0.0149(8) 0.0029(7) 0.0059(7) 0.0045(7)
C00S 0.0169(9) 0.0192(9) 0.0207(9) 0.0028(7) 0.0060(7) 0.0042(7)
C00T 0.0157(9) 0.0249(10) 0.0197(9) 0.0039(7) 0.0059(7) 0.0073(7)
C00U 0.0172(9) 0.0199(9) 0.0161(8) 0.0015(7) 0.0037(7) 0.0048(7)
C00V 0.0178(9) 0.0199(9) 0.0213(9) 0.0039(7) 0.0092(7) 0.0011(7)
C00W 0.0140(8) 0.0151(9) 0.0188(9) 0.0042(7) 0.0049(7) -0.0022(7)
C00X 0.0156(8) 0.0155(9) 0.0138(8) -0.0008(7) 0.0063(7) 0.0032(7)
C00Y 0.0183(9) 0.0204(10) 0.0295(10) 0.0014(8) 0.0046(8) 0.0074(8)
C00Z 0.0259(10) 0.0286(10) 0.0188(9) 0.0085(8) 0.0028(8) 0.0032(8)
C010 0.0155(8) 0.0183(9) 0.0185(9) 0.0044(7) 0.0086(7) 0.0070(7)
C011 0.0165(9) 0.0235(10) 0.0139(8) 0.0013(7) 0.0057(7) 0.0013(7)
C012 0.0229(10) 0.0270(10) 0.0170(9) 0.0051(7) 0.0056(7) 0.0091(8)
C013 0.0186(9) 0.0222(10) 0.0188(9) 0.0029(7) 0.0049(7) 0.0058(8)
C014 0.0173(9) 0.0196(9) 0.0208(9) 0.0031(7) 0.0047(7) 0.0019(7)
C015 0.0219(9) 0.0172(9) 0.0205(9) 0.0022(7) 0.0076(7) 0.0063(7)
C016 0.0276(10) 0.0250(10) 0.0186(9) 0.0068(8) 0.0041(8) 0.0059(8)
C017 0.0179(9) 0.0170(9) 0.0122(8) -0.0004(7) 0.0040(7) 0.0018(7)
C018 0.0201(9) 0.0204(9) 0.0166(9) 0.0044(7) 0.0048(7) 0.0035(7)
C019 0.0228(9) 0.0223(10) 0.0144(8) 0.0027(7) 0.0074(7) 0.0038(8)
C01A 0.0214(9) 0.0146(9) 0.0209(9) 0.0025(7) 0.0085(7) 0.0000(7)
C01B 0.0174(9) 0.0203(10) 0.0266(10) 0.0027(8) 0.0036(8) 0.0041(7)
C01C 0.0212(9) 0.0162(9) 0.0162(8) 0.0027(7) 0.0086(7) 0.0006(7)
C01D 0.0216(9) 0.0200(9) 0.0184(9) 0.0034(7) 0.0076(7) 0.0008(7)
C01E 0.0201(9) 0.0244(10) 0.0281(10) 0.0088(8) 0.0028(8) 0.0072(8)
C01F 0.0225(10) 0.0252(10) 0.0235(10) 0.0028(8) -0.0020(8) 0.0095(8)
C01G 0.0228(10) 0.0192(10) 0.0253(10) 0.0034(8) 0.0065(8) 0.0053(8)
C01H 0.0230(10) 0.0245(10) 0.0265(10) 0.0111(8) 0.0126(8) 0.0081(8)
C01I 0.0251(10) 0.0199(10) 0.0211(9) 0.0038(7) 0.0015(8) 0.0018(8)
C01J 0.0195(9) 0.0184(9) 0.0275(10) 0.0031(8) 0.0082(8) 0.0017(7)
C01K 0.0222(10) 0.0203(10) 0.0351(11) 0.0057(8) 0.0097(8) 0.0063(8)
C01L 0.0229(10) 0.0239(10) 0.0249(10) 0.0043(8) 0.0071(8) 0.0070(8)
C01M 0.0225(10) 0.0214(10) 0.0277(10) 0.0060(8) 0.0020(8) 0.0057(8)
C01N 0.0284(11) 0.0293(11) 0.0269(10) 0.0149(9) 0.0026(8) 0.0038(9)
C01O 0.0234(10) 0.0414(12) 0.0308(11) 0.0064(9) 0.0114(8) 0.0125(9)
C01P 0.0256(10) 0.0205(10) 0.0439(12) 0.0150(9) 0.0049(9) 0.0035(8)
C01Q 0.0258(10) 0.0161(10) 0.0381(11) 0.0037(8) 0.0033(9) -0.0003(8)
C01R 0.0281(11) 0.0171(10) 0.0392(12) 0.0029(8) 0.0058(9) 0.0052(8)
C01S 0.0312(11) 0.0273(11) 0.0409(12) 0.0051(9) 0.0206(9) 0.0047(9)
C01T 0.0181(9) 0.0275(10) 0.0282(10) 0.0019(8) 0.0092(8) -0.0009(8)
C01U 0.0215(10) 0.0207(10) 0.0433(12) 0.0058(9) 0.0092(9) 0.0061(8)
C01V 0.0210(10) 0.0285(10) 0.0266(10) 0.0075(8) 0.0086(8) 0.0066(8)
C01W 0.0207(10) 0.0248(11) 0.0359(11) 0.0046(9) -0.0001(8) -0.0052(8)
C01X 0.0222(11) 0.0442(13) 0.0435(13) 0.0016(10) 0.0188(9) 0.0017(10)
C01Y 0.0300(12) 0.0418(13) 0.0460(13) 0.0151(10) 0.0114(10) 0.0139(10)
C01Z 0.0270(11) 0.0389(13) 0.0423(13) 0.0200(10) 0.0102(9) 0.0092(9)
C020 0.0465(13) 0.0284(12) 0.0358(12) 0.0165(9) 0.0078(10) 0.0108(10)
C021 0.0538(15) 0.0334(12) 0.0445(13) 0.0173(10) 0.0166(11) 0.0241(11)
C022 0.0171(10) 0.0327(12) 0.0372(12) 0.0077(9) -0.0014(8) 0.0041(8)
C023 0.0472(14) 0.0300(13) 0.0584(16) 0.0160(11) 0.0091(12) 0.0094(11)
C024 0.0271(11) 0.0403(13) 0.0385(12) 0.0153(10) 0.0027(9) 0.0054(10)
C025 0.0612(16) 0.0377(13) 0.0513(15) 0.0206(11) 0.0321(13) 0.0179(12)
C026 0.0305(12) 0.0571(15) 0.0351(12) 0.0109(11) 0.0064(10) 0.0173(11)
C027 0.0350(12) 0.0323(12) 0.0574(15) 0.0064(11) 0.0285(11) -0.0021(10)
C028 0.0724(17) 0.0299(12) 0.0270(11) 0.0072(9) 0.0167(11) 0.0107(12)
C029 0.0303(12) 0.0386(13) 0.0637(16) 0.0104(12) 0.0152(11) 0.0041(10)
C02A 0.0582(16) 0.0274(12) 0.0445(14) 0.0011(10) 0.0034(12) 0.0179(11)
C02B 0.0256(11) 0.0542(15) 0.0583(15) 0.0182(12) 0.0182(11) 0.0056(11)

loop_
_atom_type_symbol
_atom_type_description
_atom_type_scat_dispersion_real
_atom_type_scat_dispersion_imag
_atom_type_scat_source
C C 0.0033 0.0016 'International Tables Vol C Tables 4.2.6.8 and 6.1.1.4'
H H 0.0000 0.0000 'International Tables Vol C Tables 4.2.6.8 and 6.1.1.4'
Cu Cu 0.3201 1.2651 'International Tables Vol C Tables 4.2.6.8 and 6.1.1.4'
N N 0.0061 0.0033 'International Tables Vol C Tables 4.2.6.8 and 6.1.1.4'
O O 0.0106 0.0060 'International Tables Vol C Tables 4.2.6.8 and 6.1.1.4'

loop_
_geom_angle_atom_site_label_1
_geom_angle_atom_site_label_2
_geom_angle_atom_site_label_3
_geom_angle
O002 Cu01 N004 153.18(6)
O002 Cu01 N005 109.43(6)
O003 Cu01 O002 44.33(5)
O003 Cu01 N004 108.90(6)
O003 Cu01 N005 153.68(6)
N004 Cu01 N005 97.38(6)
O003 O002 Cu01 67.62(7)
O002 O003 Cu01 68.05(7)
C008 N004 Cu01 124.08(11)
C00K N004 Cu01 128.72(11)
C00K N004 C008 106.98(13)
C006 N005 Cu01 124.21(11)
C007 N005 Cu01 128.01(11)
C007 N005 C006 107.64(13)
N005 C006 C00E 108.06(14)
N005 C006 C00L 123.96(14)
C00L C006 C00E 127.82(15)
N005 C007 C00I 109.67(15)
N005 C007 C00Q 121.57(14)
C00I C007 C00Q 128.15(15)
N004 C008 C00V 108.15(14)
C00L C008 N004 123.75(15)
C00L C008 C00V 127.89(15)
C00M C009 C00N 119.38(15)
C00M C009 C00X 119.54(15)
C00X C009 C00N 121.05(15)
C00D C00A H00A 118.9
C00H C00A H00A 118.9
C00H C00A C00D 122.13(16)
C00Q C00B C00W 121.79(15)
C01C C00B C00Q 118.94(16)
C01C C00B C00W 119.20(15)
C00O C00C C00L 119.86(15)
C00R C00C C00L 119.53(15)
C00R C00C C00O 120.58(15)
C00A C00D C00G 120.64(15)
C00M C00D C00A 117.90(15)
C00M C00D C00G 121.46(15)
C006 C00E H00E 126.2
C00I C00E C006 107.61(15)
C00I C00E H00E 126.2
C00U C00F C00J 120.06(16)
C01C C00F C00J 121.99(16)
C01C C00F C00U 117.94(16)
C01B C00G C00D 120.65(15)
C01M C00G C00D 121.38(16)
C01M C00G C01B 117.97(16)
C00A C00H C00P 119.07(15)
C00A C00H C00X 119.32(15)
C00X C00H C00P 121.61(15)
C007 C00I H00I 126.5
C00E C00I C007 106.98(15)
C00E C00I H00I 126.5
C01S C00J C00F 121.42(17)
C01S C00J C01V 117.87(17)
C01V C00J C00F 120.71(16)
N004 C00K C00X 122.51(15)
N004 C00K C019 110.25(14)
C019 C00K C00X 126.95(15)
C006 C00L C008 125.40(15)
C006 C00L C00C 116.75(14)
C008 C00L C00C 117.85(15)
C009 C00M H00M 119.2
C00D C00M C009 121.57(15)
C00D C00M H00M 119.2
C01G C00N C009 120.58(16)
C01I C00N C009 120.89(15)
C01I C00N C01G 118.52(16)
C00C C00O C01U 121.83(15)
C00T C00O C00C 118.49(16)
C00T C00O C01U 119.67(16)
C014 C00P C00H 120.36(15)
C014 C00P C015 118.60(16)
C015 C00P C00H 121.04(15)
C00B C00Q C007 122.50(15)
C017 C00Q C007 117.99(15)
C017 C00Q C00B 119.50(15)
C00C C00R C01K 120.95(15)
C01A C00R C00C 118.75(16)
C01A C00R C01K 120.30(16)
C010 C00S H00S 119.9
C012 C00S H00S 119.9
C012 C00S C010 120.28(16)
C00O C00T H00T 118.9
C011 C00T C00O 122.26(16)
C011 C00T H00T 118.9
C00F C00U H00U 119.1
C017 C00U C00F 121.84(16)
C017 C00U H00U 119.1
C008 C00V H00V 126.3
C019 C00V C008 107.39(15)
C019 C00V H00V 126.3
C018 C00W C00B 120.74(15)
C018 C00W C01D 118.27(16)
C01D C00W C00B 120.92(16)
C009 C00X C00H 119.51(15)
C009 C00X C00K 120.84(15)
C00H C00X C00K 119.64(14)
C015 C00Y H00Y 119.9
C01F C00Y H00Y 119.9
C01F C00Y C015 120.30(17)
C01D C00Z H00Z 119.9
C01E C00Z H00Z 119.9
C01E C00Z C01D 120.24(17)
C00S C010 C017 120.43(15)
C013 C010 C00S 118.77(16)
C013 C010 C017 120.79(15)
C00T C011 C01A 118.06(16)
C00T C011 C01T 120.78(16)
C01A C011 C01T 121.16(16)
C00S C012 H012 119.8
C01H C012 C00S 120.35(16)
C01H C012 H012 119.8
C010 C013 H013 119.7
C01J C013 C010 120.69(16)
C01J C013 H013 119.7
C00P C014 H014 119.7
C016 C014 C00P 120.56(17)
C016 C014 H014 119.7
C00P C015 H015 119.7
C00Y C015 C00P 120.56(17)
C00Y C015 H015 119.7
C014 C016 H016 119.8
C01F C016 C014 120.42(17)
C01F C016 H016 119.8
C00Q C017 C010 121.30(15)
C00U C017 C00Q 119.65(16)
C00U C017 C010 119.05(15)
C00W C018 H018 119.7
C01L C018 C00W 120.65(16)
C01L C018 H018 119.7
C00K C019 H019 126.4
C00V C019 C00K 107.19(15)
C00V C019 H019 126.4
C00R C01A H01A 119.1
C011 C01A C00R 121.80(16)
C011 C01A H01A 119.1
C00G C01B H01B 119.7
C01Q C01B C00G 120.61(17)
C01Q C01B H01B 119.7
C00B C01C H01C 118.9
C00F C01C C00B 122.11(16)
C00F C01C H01C 118.9
C00W C01D H01D 119.6
C00Z C01D C00W 120.79(17)
C00Z C01D H01D 119.6
C00Z C01E H01E 120.3
C01L C01E C00Z 119.47(17)
C01L C01E H01E 120.3
C00Y C01F C016 119.55(17)
C00Y C01F H01F 120.2
C016 C01F H01F 120.2
C00N C01G H01G 119.7
C01R C01G C00N 120.56(18)
C01R C01G H01G 119.7
C012 C01H H01H 120.2
C01J C01H C012 119.67(17)
C01J C01H H01H 120.2
C00N C01I H01I 119.7
C00N C01I C01N 120.66(18)
C01N C01I H01I 119.7
C013 C01J H01J 119.9
C01H C01J C013 120.23(17)
C01H C01J H01J 119.9
C00R C01K H01K 109.5
C00R C01K H01L 109.5
C00R C01K H01M 109.5
H01K C01K H01L 109.5
H01K C01K H01M 109.5
H01L C01K H01M 109.5
C018 C01L H01N 119.7
C01E C01L C018 120.58(18)
C01E C01L H01N 119.7
C00G C01M H01O 119.4
C022 C01M C00G 121.20(18)
C022 C01M H01O 119.4
C01I C01N H01P 119.9
C01P C01N C01I 120.25(18)
C01P C01N H01P 119.9
C01V C01O H01Q 119.9
C01V C01O C01X 120.17(19)
C01X C01O H01Q 119.9
C01N C01P H01R 120.2
C01N C01P C01R 119.50(18)
C01R C01P H01R 120.2
C01B C01Q H01S 119.7
C01W C01Q C01B 120.68(18)
C01W C01Q H01S 119.7
C01G C01R H01T 119.7
C01P C01R C01G 120.51(18)
C01P C01R H01T 119.7
C00J C01S H01U 119.7
C027 C01S C00J 120.6(2)
C027 C01S H01U 119.7
C011 C01T H01V 109.5
C011 C01T H01W 109.5
C011 C01T H01X 109.5
H01V C01T H01W 109.5
H01V C01T H01X 109.5
H01W C01T H01X 109.5
C00O C01U H01Y 109.5
C00O C01U H 109.5
C00O C01U HA 109.5
H01Y C01U H 109.5
H01Y C01U HA 109.5
H C01U HA 109.5
C00J C01V H01Z 119.4
C01O C01V C00J 121.18(18)
C01O C01V H01Z 119.4
C01Q C01W H01 120.3
C01Q C01W C022 119.41(17)
C022 C01W H01 120.3
C01O C01X H0AA 120.4
C027 C01X C01O 119.17(19)
C027 C01X H0AA 120.4
C01Z C01Y H1AA 120.3
C029 C01Y H1AA 120.3
C029 C01Y C01Z 119.3(2)
C01Y C01Z H2AA 119.7
C024 C01Z C01Y 120.5(2)
C024 C01Z H2AA 119.7
C021 C020 H020 120.4
C028 C020 H020 120.4
C028 C020 C021 119.3(2)
C020 C021 H021 119.9
C020 C021 C02A 120.3(2)
C02A C021 H021 119.9
C01M C022 H022 119.9
C01W C022 C01M 120.13(18)
C01W C022 H022 119.9
C025 C023 H023 120.1
C025 C023 C02A 119.8(2)
C02A C023 H023 120.1
C01Z C024 H024 120.1
C01Z C024 C026 119.9(2)
C026 C024 H024 120.1
C023 C025 H025 119.9
C023 C025 C028 120.2(2)
C028 C025 H025 119.9
C024 C026 H026 120.1
C024 C026 C02B 119.8(2)
C02B C026 H026 120.1
C01S C027 H027 119.5
C01X C027 C01S 121.0(2)
C01X C027 H027 119.5
C020 C028 C025 120.3(2)
C020 C028 H028 119.9
C025 C028 H028 119.9
C01Y C029 H029 119.8
C02B C029 C01Y 120.4(2)
C02B C029 H029 119.8
C021 C02A H02A 119.9
C023 C02A C021 120.1(2)
C023 C02A H02A 119.9
C026 C02B H02B 120.0
C029 C02B C026 120.0(2)
C029 C02B H02B 120.0

loop_
_geom_bond_atom_site_label_1
_geom_bond_atom_site_label_2
_geom_bond_distance
Cu01 O002 1.8361(12)
Cu01 O003 1.8306(11)
Cu01 N004 1.8768(14)
Cu01 N005 1.8798(13)
O002 O003 1.3832(16)
N004 C008 1.401(2)
N004 C00K 1.350(2)
N005 C006 1.394(2)
N005 C007 1.351(2)
C006 C00E 1.414(2)
C006 C00L 1.400(2)
C007 C00I 1.415(2)
C007 C00Q 1.482(2)
C008 C00L 1.400(2)
C008 C00V 1.417(2)
C009 C00M 1.401(2)
C009 C00N 1.490(2)
C009 C00X 1.406(2)
C00A H00A 0.9500
C00A C00D 1.396(2)
C00A C00H 1.393(2)
C00B C00Q 1.411(2)
C00B C00W 1.489(2)
C00B C01C 1.397(2)
C00C C00L 1.504(2)
C00C C00O 1.403(2)
C00C C00R 1.402(2)
C00D C00G 1.493(2)
C00D C00M 1.395(2)
C00E H00E 0.9500
C00E C00I 1.374(2)
C00F C00J 1.490(2)
C00F C00U 1.397(2)
C00F C01C 1.393(2)
C00G C01B 1.397(2)
C00G C01M 1.391(2)
C00H C00P 1.494(2)
C00H C00X 1.408(2)
C00I H00I 0.9500
C00J C01S 1.393(3)
C00J C01V 1.398(3)
C00K C00X 1.485(2)
C00K C019 1.409(2)
C00M H00M 0.9500
C00N C01G 1.396(2)
C00N C01I 1.390(2)
C00O C00T 1.393(2)
C00O C01U 1.509(2)
C00P C014 1.396(2)
C00P C015 1.398(2)
C00Q C017 1.410(2)
C00R C01A 1.397(2)
C00R C01K 1.509(2)
C00S H00S 0.9500
C00S C010 1.399(2)
C00S C012 1.391(2)
C00T H00T 0.9500
C00T C011 1.390(2)
C00U H00U 0.9500
C00U C017 1.386(2)
C00V H00V 0.9500
C00V C019 1.371(2)
C00W C018 1.395(2)
C00W C01D 1.398(2)
C00Y H00Y 0.9500
C00Y C015 1.390(2)
C00Y C01F 1.386(3)
C00Z H00Z 0.9500
C00Z C01D 1.389(3)
C00Z C01E 1.385(3)
C010 C013 1.395(2)
C010 C017 1.498(2)
C011 C01A 1.390(3)
C011 C01T 1.510(2)
C012 H012 0.9500
C012 C01H 1.387(3)
C013 H013 0.9500
C013 C01J 1.387(2)
C014 H014 0.9500
C014 C016 1.388(2)
C015 H015 0.9500
C016 H016 0.9500
C016 C01F 1.387(3)
C018 H018 0.9500
C018 C01L 1.386(2)
C019 H019 0.9500
C01A H01A 0.9500
C01B H01B 0.9500
C01B C01Q 1.387(3)
C01C H01C 0.9500
C01D H01D 0.9500
C01E H01E 0.9500
C01E C01L 1.383(3)
C01F H01F 0.9500
C01G H01G 0.9500
C01G C01R 1.384(3)
C01H H01H 0.9500
C01H C01J 1.387(3)
C01I H01I 0.9500
C01I C01N 1.392(3)
C01J H01J 0.9500
C01K H01K 0.9800
C01K H01L 0.9800
C01K H01M 0.9800
C01L H01N 0.9500
C01M H01O 0.9500
C01M C022 1.388(3)
C01N H01P 0.9500
C01N C01P 1.381(3)
C01O H01Q 0.9500
C01O C01V 1.385(3)
C01O C01X 1.386(3)
C01P H01R 0.9500
C01P C01R 1.384(3)
C01Q H01S 0.9500
C01Q C01W 1.380(3)
C01R H01T 0.9500
C01S H01U 0.9500
C01S C027 1.387(3)
C01T H01V 0.9800
C01T H01W 0.9800
C01T H01X 0.9800
C01U H01Y 0.9800
C01U H 0.9800
C01U HA 0.9800
C01V H01Z 0.9500
C01W H01 0.9500
C01W C022 1.382(3)
C01X H0AA 0.9500
C01X C027 1.377(3)
C01Y H1AA 0.9500
C01Y C01Z 1.388(3)
C01Y C029 1.379(3)
C01Z H2AA 0.9500
C01Z C024 1.376(3)
C020 H020 0.9500
C020 C021 1.381(3)
C020 C028 1.380(3)
C021 H021 0.9500
C021 C02A 1.384(3)
C022 H022 0.9500
C023 H023 0.9500
C023 C025 1.372(3)
C023 C02A 1.378(3)
C024 H024 0.9500
C024 C026 1.382(3)
C025 H025 0.9500
C025 C028 1.386(3)
C026 H026 0.9500
C026 C02B 1.388(3)
C027 H027 0.9500
C028 H028 0.9500
C029 H029 0.9500
C029 C02B 1.377(3)
C02A H02A 0.9500
C02B H02B 0.9500

loop_
_geom_torsion_atom_site_label_1
_geom_torsion_atom_site_label_2
_geom_torsion_atom_site_label_3
_geom_torsion_atom_site_label_4
_geom_torsion
Cu01 N004 C008 C00L -11.5(2)
Cu01 N004 C008 C00V 173.42(11)
Cu01 N004 C00K C00X 13.0(2)
Cu01 N004 C00K C019 -172.73(12)
Cu01 N005 C006 C00E 174.45(11)
Cu01 N005 C006 C00L -10.0(2)
Cu01 N005 C007 C00I -173.80(12)
Cu01 N005 C007 C00Q 14.4(2)
O002 Cu01 N004 C008 -175.96(12)
O002 Cu01 N004 C00K -2.0(2)
O002 Cu01 N005 C006 -174.77(12)
O002 Cu01 N005 C007 0.41(16)
O003 Cu01 N004 C008 -172.91(12)
O003 Cu01 N004 C00K 1.04(16)
O003 Cu01 N005 C006 -178.59(12)
O003 Cu01 N005 C007 -3.4(2)
N004 Cu01 O002 O003 4.14(16)
N004 Cu01 O003 O002 -178.03(8)
N004 Cu01 N005 C006 4.45(14)
N004 Cu01 N005 C007 179.63(14)
N004 C008 C00L C006 6.5(3)
N004 C008 C00L C00C -173.69(15)
N004 C008 C00V C019 0.7(2)
N004 C00K C00X C009 -122.09(18)
N004 C00K C00X C00H 59.1(2)
N004 C00K C019 C00V -1.6(2)
N005 Cu01 O002 O003 -177.58(8)
N005 Cu01 O003 O002 5.16(16)
N005 Cu01 N004 C008 5.67(14)
N005 Cu01 N004 C00K 179.62(14)
N005 C006 C00E C00I 0.52(19)
N005 C006 C00L C008 5.0(3)
N005 C006 C00L C00C -174.87(15)
N005 C007 C00I C00E -1.7(2)
N005 C007 C00Q C00B -118.15(18)
N005 C007 C00Q C017 62.2(2)
C006 N005 C007 C00I 2.02(18)
C006 N005 C007 C00Q -169.73(15)
C006 C00E C00I C007 0.7(2)
C007 N005 C006 C00E -1.57(18)
C007 N005 C006 C00L 173.99(15)
C007 C00Q C017 C00U 179.02(15)
C007 C00Q C017 C010 -0.6(2)
C008 N004 C00K C00X -172.26(15)
C008 N004 C00K C019 2.03(19)
C008 C00V C019 C00K 0.6(2)
C009 C00N C01G C01R 179.02(16)
C009 C00N C01I C01N -179.00(17)
C00A C00D C00G C01B 26.1(2)
C00A C00D C00G C01M -153.23(17)
C00A C00D C00M C009 1.0(2)
C00A C00H C00P C014 54.1(2)
C00A C00H C00P C015 -126.17(18)
C00A C00H C00X C009 2.2(2)
C00A C00H C00X C00K -179.02(15)
C00B C00Q C017 C00U -0.6(2)
C00B C00Q C017 C010 179.73(15)
C00B C00W C018 C01L 176.99(16)
C00B C00W C01D C00Z -177.19(16)
C00C C00O C00T C011 -1.3(3)
C00C C00R C01A C011 -1.5(3)
C00D C00A C00H C00P 178.61(15)
C00D C00A C00H C00X -1.7(2)
C00D C00G C01B C01Q -179.93(17)
C00D C00G C01M C022 179.56(17)
C00E C006 C00L C008 179.64(17)
C00E C006 C00L C00C -0.2(3)
C00F C00J C01S C027 180.00(19)
C00F C00J C01V C01O 179.95(17)
C00F C00U C017 C00Q -0.6(2)
C00F C00U C017 C010 179.04(15)
C00G C00D C00M C009 -179.15(15)
C00G C01B C01Q C01W 0.5(3)
C00G C01M C022 C01W 0.2(3)
C00H C00A C00D C00G -179.72(15)
C00H C00A C00D C00M 0.2(2)
C00H C00P C014 C016 179.67(16)
C00H C00P C015 C00Y -179.12(16)
C00I C007 C00Q C00B 71.7(2)
C00I C007 C00Q C017 -107.9(2)
C00J C00F C00U C017 -178.49(15)
C00J C00F C01C C00B 179.54(15)
C00J C01S C027 C01X -0.4(3)
C00K N004 C008 C00L 173.47(16)
C00K N004 C008 C00V -1.65(18)
C00L C006 C00E C00I -174.82(17)
C00L C008 C00V C019 -174.20(17)
C00L C00C C00O C00T 176.78(15)
C00L C00C C00O C01U -2.8(2)
C00L C00C C00R C01A -175.45(15)
C00L C00C C00R C01K 4.7(2)
C00M C009 C00N C01G -123.64(18)
C00M C009 C00N C01I 55.2(2)
C00M C009 C00X C00H -1.1(2)
C00M C009 C00X C00K -179.89(15)
C00M C00D C00G C01B -153.74(17)
C00M C00D C00G C01M 26.9(2)
C00N C009 C00M C00D 177.72(15)
C00N C009 C00X C00H -179.27(15)
C00N C009 C00X C00K 1.9(2)
C00N C01G C01R C01P -0.4(3)
C00N C01I C01N C01P 0.3(3)
C00O C00C C00L C006 -97.21(19)
C00O C00C C00L C008 82.9(2)
C00O C00C C00R C01A 2.5(2)
C00O C00C C00R C01K -177.37(16)
C00O C00T C011 C01A 2.3(3)
C00O C00T C011 C01T -178.25(16)
C00P C00H C00X C009 -178.19(15)
C00P C00H C00X C00K 0.6(2)
C00P C014 C016 C01F -0.3(3)
C00Q C007 C00I C00E 169.36(16)
C00Q C00B C00W C018 50.4(2)
C00Q C00B C00W C01D -132.70(17)
C00Q C00B C01C C00F -1.5(2)
C00R C00C C00L C006 80.8(2)
C00R C00C C00L C008 -99.10(19)
C00R C00C C00O C00T -1.2(2)
C00R C00C C00O C01U 179.25(16)
C00S C010 C013 C01J 0.6(3)
C00S C010 C017 C00Q -113.40(18)
C00S C010 C017 C00U 66.9(2)
C00S C012 C01H C01J 0.3(3)
C00T C011 C01A C00R -0.8(3)
C00U C00F C00J C01S -144.64(18)
C00U C00F C00J C01V 35.2(2)
C00U C00F C01C C00B 0.3(2)
C00V C008 C00L C006 -179.42(17)
C00V C008 C00L C00C 0.4(3)
C00W C00B C00Q C007 5.1(2)
C00W C00B C00Q C017 -175.32(15)
C00W C00B C01C C00F 175.55(15)
C00W C018 C01L C01E -0.2(3)
C00X C009 C00M C00D -0.5(3)
C00X C009 C00N C01G 54.6(2)
C00X C009 C00N C01I -126.55(18)
C00X C00H C00P C014 -125.60(18)
C00X C00H C00P C015 54.2(2)
C00X C00K C019 C00V 172.33(16)
C00Z C01E C01L C018 0.6(3)
C010 C00S C012 C01H 0.4(3)
C010 C013 C01J C01H 0.1(3)
C012 C00S C010 C013 -0.8(3)
C012 C00S C010 C017 179.99(16)
C012 C01H C01J C013 -0.5(3)
C013 C010 C017 C00Q 67.4(2)
C013 C010 C017 C00U -112.26(19)
C014 C00P C015 C00Y 0.7(2)
C014 C016 C01F C00Y 0.2(3)
C015 C00P C014 C016 -0.1(3)
C015 C00Y C01F C016 0.3(3)
C017 C010 C013 C01J 179.79(16)
C018 C00W C01D C00Z -0.2(2)
C019 C00K C00X C009 64.6(2)
C019 C00K C00X C00H -114.2(2)
C01B C00G C01M C022 0.2(3)
C01B C01Q C01W C022 -0.1(3)
C01C C00B C00Q C007 -177.99(15)
C01C C00B C00Q C017 1.6(2)
C01C C00B C00W C018 -126.58(17)
C01C C00B C00W C01D 50.4(2)
C01C C00F C00J C01S 36.1(3)
C01C C00F C00J C01V -144.03(18)
C01C C00F C00U C017 0.8(2)
C01D C00W C018 C01L 0.0(2)
C01D C00Z C01E C01L -0.8(3)
C01E C00Z C01D C00W 0.6(3)
C01F C00Y C015 C00P -0.8(3)
C01G C00N C01I C01N -0.1(3)
C01I C00N C01G C01R 0.1(3)
C01I C01N C01P C01R -0.6(3)
C01K C00R C01A C011 178.39(16)
C01M C00G C01B C01Q -0.5(3)
C01N C01P C01R C01G 0.6(3)
C01O C01X C027 C01S 0.7(3)
C01Q C01W C022 C01M -0.3(3)
C01S C00J C01V C01O -0.2(3)
C01T C011 C01A C00R 179.67(16)
C01U C00O C00T C011 178.33(17)
C01V C00J C01S C027 0.1(3)
C01V C01O C01X C027 -0.7(3)
C01X C01O C01V C00J 0.5(3)
C01Y C01Z C024 C026 -0.7(3)
C01Y C029 C02B C026 -0.1(4)
C01Z C01Y C029 C02B -1.0(3)
C01Z C024 C026 C02B -0.4(3)
C020 C021 C02A C023 -0.5(3)
C021 C020 C028 C025 -0.6(3)
C023 C025 C028 C020 -0.3(3)
C024 C026 C02B C029 0.8(3)
C025 C023 C02A C021 -0.4(3)
C028 C020 C021 C02A 1.0(3)
C029 C01Y C01Z C024 1.4(3)
C02A C023 C025 C028 0.8(3)
